data_4109929
loop_
_publ_author_name
'Xuefeng Jiang'
'Shengming Ma'

_publ_section_title
;
 trans-RhCl(CO)(PPh3)2-Catalyzed Monomeric and Dimeric Cycloisomerization
 of Propargylic 2,3-Dienoates. Establishment of \a,\b-Unsaturated
 \d-Lactone Rings by Cyclometallation
;
_journal_name_full 'Journal of the American Chemical Society'
_journal_page_first 11600
_journal_page_last 11607
_journal_paper_doi 10.1021/ja073582u
_journal_volume 129
_journal_year 2007
_chemical_formula_sum 'C40 H32 O4'
_chemical_formula_weight 576.66
_chemical_name_systematic
; 
 ? 
;
_space_group_IT_number 61
_symmetry_cell_setting orthorhombic
_symmetry_space_group_name_Hall '-P 2ac 2ab'
_symmetry_space_group_name_H-M 'P b c a'
_atom_sites_solution_hydrogens geom
_atom_sites_solution_primary direct
_atom_sites_solution_secondary difmap
_audit_creation_method SHELXL-97
_cell_angle_alpha 90.00
_cell_angle_beta 90.00
_cell_angle_gamma 90.00
_cell_formula_units_Z 8
_cell_length_a 24.367(2)
_cell_length_b 8.1958(7)
_cell_length_c 30.325(3)
_cell_measurement_reflns_used 3713
_cell_measurement_temperature 293(2)
_cell_measurement_theta_max 47.557
_cell_measurement_theta_min 5.373
_cell_volume 6056.1(9)
_computing_cell_refinement 'Bruker SMART'
_computing_data_collection 'Bruker SMART'
_computing_data_reduction 'Bruker SHELXTL'
_computing_molecular_graphics 'Bruker SHELXTL'
_computing_publication_material 'Bruker SHELXTL'
_computing_structure_refinement 'SHELXL-97 (Sheldrick, 1997)'
_computing_structure_solution 'SHELXS-97 (Sheldrick, 1990)'
_diffrn_ambient_temperature 293(2)
_diffrn_measured_fraction_theta_full 1.000
_diffrn_measured_fraction_theta_max 1.000
_diffrn_measurement_device_type 'CCD area detector'
_diffrn_measurement_method 'phi and omega scans'
_diffrn_radiation_monochromator graphite
_diffrn_radiation_source 'fine-focus sealed tube'
_diffrn_radiation_type MoK\a
_diffrn_radiation_wavelength 0.71073
_diffrn_reflns_av_R_equivalents 0.1050
_diffrn_reflns_av_sigmaI/netI 0.0751
_diffrn_reflns_limit_h_max 31
_diffrn_reflns_limit_h_min -31
_diffrn_reflns_limit_k_max 10
_diffrn_reflns_limit_k_min -10
_diffrn_reflns_limit_l_max 38
_diffrn_reflns_limit_l_min -28
_diffrn_reflns_number 33787
_diffrn_reflns_theta_full 27.00
_diffrn_reflns_theta_max 27.00
_diffrn_reflns_theta_min 1.58
_exptl_absorpt_coefficient_mu 0.081
_exptl_absorpt_correction_T_max 1.00000
_exptl_absorpt_correction_T_min 0.78349
_exptl_absorpt_correction_type empirical
_exptl_crystal_colour colorless
_exptl_crystal_density_diffrn 1.265
_exptl_crystal_F_000 2432
_exptl_crystal_size_max 0.507
_exptl_crystal_size_mid 0.286
_exptl_crystal_size_min 0.123
_refine_diff_density_max 0.186
_refine_diff_density_min -0.180
_refine_diff_density_rms 0.037
_refine_ls_extinction_coef 0.00119(16)
_refine_ls_extinction_expression Fc^*^=kFc[1+0.001xFc^2^\l^3^/sin(2\q)]^-1/4^
_refine_ls_extinction_method SHELXL
_refine_ls_goodness_of_fit_ref 0.850
_refine_ls_hydrogen_treatment mixed
_refine_ls_matrix_type full
_refine_ls_number_parameters 414
_refine_ls_number_reflns 6614
_refine_ls_number_restraints 0
_refine_ls_restrained_S_all 0.850
_refine_ls_R_factor_all 0.0999
_refine_ls_R_factor_gt 0.0506
_refine_ls_shift/su_max 0.015
_refine_ls_shift/su_mean 0.003
_refine_ls_structure_factor_coef Fsqd
_refine_ls_weighting_details 'calc w=1/[\s^2^(Fo^2^)+(0.0536P)^2^+0.0000P] where P=(Fo^2^+2Fc^2^)/3'
_refine_ls_weighting_scheme calc
_refine_ls_wR_factor_gt 0.1099
_refine_ls_wR_factor_ref 0.1265
_reflns_number_gt 3406
_reflns_number_total 6614
_reflns_threshold_expression >2sigma(I)
_cod_data_source_file ja073582usi20070518_113821.cif
_cod_data_source_block cd25321
_cod_original_cell_volume 6056.2(9)
_cod_database_code 4109929

loop_
_symmetry_equiv_pos_as_xyz
'x, y, z'
'-x+1/2, -y, z+1/2'
'-x, y+1/2, -z+1/2'
'x+1/2, -y+1/2, -z'
'-x, -y, -z'
'x-1/2, y, -z-1/2'
'x, -y-1/2, z-1/2'
'-x-1/2, y-1/2, z'

loop_
_atom_site_label
_atom_site_type_symbol
_atom_site_fract_x
_atom_site_fract_y
_atom_site_fract_z
_atom_site_U_iso_or_equiv
_atom_site_adp_type
_atom_site_occupancy
_atom_site_symmetry_multiplicity
_atom_site_calc_flag
_atom_site_refinement_flags
O1 O 0.52824(6) 0.1541(2) -0.03280(5) 0.0705(4) Uani 1 1 d .
O2 O 0.47420(5) 0.26948(19) 0.01536(5) 0.0636(4) Uani 1 1 d .
O3 O 0.51787(6) -0.2874(2) 0.21679(5) 0.0790(5) Uani 1 1 d .
O4 O 0.57024(5) -0.07000(19) 0.21286(4) 0.0607(4) Uani 1 1 d .
C1 C 0.52268(8) 0.2013(2) 0.00458(7) 0.0517(5) Uani 1 1 d .
C2 C 0.56513(7) 0.1786(2) 0.03900(6) 0.0434(5) Uani 1 1 d .
C3 C 0.55215(7) 0.2002(2) 0.08150(6) 0.0411(4) Uani 1 1 d .
C4 C 0.58653(7) 0.1467(2) 0.12120(6) 0.0428(5) Uani 1 1 d .
C5 C 0.52367(8) -0.1495(3) 0.20313(6) 0.0534(5) Uani 1 1 d .
C6 C 0.48285(7) -0.0710(2) 0.17371(6) 0.0435(5) Uani 1 1 d .
C7 C 0.49548(7) 0.0671(2) 0.15247(5) 0.0389(4) Uani 1 1 d .
C8 C 0.46228(7) 0.1384(2) 0.11450(6) 0.0423(5) Uani 1 1 d .
C9 C 0.49800(7) 0.2780(2) 0.09434(6) 0.0451(5) Uani 1 1 d .
C10 C 0.50900(8) 0.3994(3) 0.13063(8) 0.0538(5) Uani 1 1 d .
C11 C 0.53293(8) 0.3383(3) 0.16589(8) 0.0544(5) Uani 1 1 d .
C12 C 0.54740(7) 0.1607(2) 0.16294(6) 0.0445(5) Uani 1 1 d .
C13 C 0.57190(8) 0.1027(3) 0.20613(6) 0.0582(6) Uani 1 1 d .
H13A H 0.6098 0.1382 0.2075 0.070 Uiso 1 1 calc R
H13B H 0.5525 0.1551 0.2302 0.070 Uiso 1 1 calc R
C14 C 0.47311(8) 0.3646(3) 0.05506(7) 0.0605(6) Uani 1 1 d .
H14A H 0.4354 0.3925 0.0618 0.073 Uiso 1 1 calc R
H14B H 0.4929 0.4656 0.0501 0.073 Uiso 1 1 calc R
C15 C 0.61966(8) 0.1202(2) 0.02158(6) 0.0511(5) Uani 1 1 d .
H15A H 0.6395 0.0646 0.0449 0.061 Uiso 1 1 calc R
H15B H 0.6136 0.0430 -0.0022 0.061 Uiso 1 1 calc R
C16 C 0.65332(7) 0.2608(2) 0.00490(7) 0.0506(5) Uani 1 1 d .
C17 C 0.64794(8) 0.3208(3) -0.03727(7) 0.0657(6) Uani 1 1 d .
H17 H 0.6236 0.2709 -0.0567 0.079 Uiso 1 1 calc R
C18 C 0.67816(10) 0.4544(3) -0.05132(9) 0.0822(8) Uani 1 1 d .
H18 H 0.6737 0.4940 -0.0798 0.099 Uiso 1 1 calc R
C19 C 0.71463(11) 0.5280(3) -0.02314(11) 0.0952(9) Uani 1 1 d .
H19 H 0.7347 0.6184 -0.0323 0.114 Uiso 1 1 calc R
C20 C 0.72123(11) 0.4673(4) 0.01847(10) 0.0976(9) Uani 1 1 d .
H20 H 0.7464 0.5152 0.0375 0.117 Uiso 1 1 calc R
C21 C 0.69078(9) 0.3358(3) 0.03232(8) 0.0738(7) Uani 1 1 d .
H21 H 0.6955 0.2964 0.0608 0.089 Uiso 1 1 calc R
C22 C 0.61443(7) -0.0169(2) 0.11817(6) 0.0438(5) Uani 1 1 d .
C23 C 0.58993(8) -0.1529(2) 0.09962(6) 0.0505(5) Uani 1 1 d .
H23 H 0.5547 -0.1448 0.0880 0.061 Uiso 1 1 calc R
C24 C 0.61711(10) -0.3000(3) 0.09826(7) 0.0666(6) Uani 1 1 d .
H24 H 0.6002 -0.3898 0.0854 0.080 Uiso 1 1 calc R
C25 C 0.66867(11) -0.3157(3) 0.11565(8) 0.0796(7) Uani 1 1 d .
H25 H 0.6868 -0.4156 0.1147 0.095 Uiso 1 1 calc R
C26 C 0.69334(10) -0.1822(3) 0.13446(8) 0.0789(7) Uani 1 1 d .
H26 H 0.7282 -0.1919 0.1466 0.095 Uiso 1 1 calc R
C27 C 0.66695(8) -0.0353(3) 0.13547(6) 0.0618(6) Uani 1 1 d .
H27 H 0.6844 0.0542 0.1480 0.074 Uiso 1 1 calc R
C28 C 0.43141(8) -0.1680(2) 0.16665(6) 0.0515(5) Uani 1 1 d .
H28A H 0.4412 -0.2826 0.1649 0.062 Uiso 1 1 calc R
H28B H 0.4158 -0.1372 0.1384 0.062 Uiso 1 1 calc R
C29 C 0.38788(7) -0.1479(3) 0.20168(6) 0.0495(5) Uani 1 1 d .
C30 C 0.39021(9) -0.0291(3) 0.23346(7) 0.0605(6) Uani 1 1 d .
H30 H 0.4200 0.0416 0.2342 0.073 Uiso 1 1 calc R
C31 C 0.34871(11) -0.0126(4) 0.26458(8) 0.0884(9) Uani 1 1 d .
H31 H 0.3506 0.0694 0.2857 0.106 Uiso 1 1 calc R
C32 C 0.30519(11) -0.1171(5) 0.26396(11) 0.1093(12) Uani 1 1 d .
H32 H 0.2774 -0.1067 0.2848 0.121 Uiso 1 1 calc R
C33 C 0.30237(11) -0.2367(5) 0.23293(11) 0.1057(11) Uani 1 1 d .
H33 H 0.2727 -0.3082 0.2327 0.127 Uiso 1 1 calc R
C34 C 0.34315(9) -0.2522(3) 0.20196(8) 0.0746(7) Uani 1 1 d .
H34 H 0.3407 -0.3340 0.1808 0.089 Uiso 1 1 calc R
C35 C 0.40413(7) 0.1855(2) 0.12612(6) 0.0486(5) Uani 1 1 d .
C36 C 0.39080(9) 0.2732(3) 0.16340(7) 0.0639(6) Uani 1 1 d .
H36 H 0.4184 0.3086 0.1823 0.077 Uiso 1 1 calc R
C37 C 0.33642(11) 0.3089(3) 0.17289(9) 0.0857(8) Uani 1 1 d .
H37 H 0.3278 0.3679 0.1982 0.103 Uiso 1 1 calc R
C38 C 0.29559(11) 0.2583(4) 0.14557(13) 0.1033(11) Uani 1 1 d .
H38 H 0.2593 0.2836 0.1520 0.124 Uiso 1 1 calc R
C39 C 0.30798(10) 0.1707(4) 0.10892(11) 0.1021(10) Uani 1 1 d .
H39 H 0.2800 0.1342 0.0905 0.123 Uiso 1 1 calc R
C40 C 0.36185(8) 0.1358(3) 0.09897(8) 0.0720(7) Uani 1 1 d .
H40 H 0.3699 0.0776 0.0735 0.086 Uiso 1 1 calc R
H4 H 0.6130(7) 0.232(2) 0.1273(6) 0.049(5) Uiso 1 1 d .
H8 H 0.4598(6) 0.056(2) 0.0935(5) 0.040(5) Uiso 1 1 d .
H10 H 0.4988(7) 0.511(2) 0.1286(6) 0.053(6) Uiso 1 1 d .
H11 H 0.5403(8) 0.401(2) 0.1911(6) 0.059(6) Uiso 1 1 d .

loop_
_atom_site_aniso_label
_atom_site_aniso_U_11
_atom_site_aniso_U_22
_atom_site_aniso_U_33
_atom_site_aniso_U_23
_atom_site_aniso_U_13
_atom_site_aniso_U_12
O1 0.0662(9) 0.1004(12) 0.0450(9) -0.0018(8) -0.0067(7) -0.0094(8)
O2 0.0496(8) 0.0887(11) 0.0525(9) 0.0146(8) -0.0018(7) 0.0068(8)
O3 0.0765(11) 0.0777(12) 0.0828(12) 0.0331(9) 0.0029(9) 0.0117(9)
O4 0.0526(9) 0.0809(11) 0.0487(8) 0.0068(7) -0.0070(6) 0.0058(8)
C1 0.0488(12) 0.0601(14) 0.0461(13) 0.0098(10) 0.0007(10) -0.0062(10)
C2 0.0412(10) 0.0472(12) 0.0419(11) 0.0040(9) 0.0016(9) -0.0018(9)
C3 0.0378(10) 0.0400(11) 0.0456(11) 0.0021(8) 0.0026(8) -0.0026(8)
C4 0.0366(10) 0.0504(13) 0.0414(11) -0.0039(9) 0.0005(8) -0.0044(9)
C5 0.0558(13) 0.0647(15) 0.0398(12) 0.0057(10) 0.0069(10) 0.0093(11)
C6 0.0464(11) 0.0505(12) 0.0336(10) -0.0030(9) 0.0028(8) 0.0039(9)
C7 0.0405(10) 0.0455(11) 0.0308(10) -0.0059(8) 0.0031(8) 0.0015(8)
C8 0.0415(10) 0.0479(12) 0.0374(11) -0.0028(9) 0.0015(8) 0.0005(9)
C9 0.0414(10) 0.0450(12) 0.0491(12) 0.0054(9) 0.0064(8) 0.0037(9)
C10 0.0501(12) 0.0416(13) 0.0696(16) -0.0026(11) 0.0163(11) 0.0011(10)
C11 0.0521(12) 0.0557(14) 0.0554(14) -0.0165(12) 0.0082(11) -0.0091(10)
C12 0.0432(10) 0.0532(13) 0.0369(10) -0.0058(9) -0.0003(8) -0.0039(9)
C13 0.0545(12) 0.0797(17) 0.0404(12) -0.0108(11) -0.0038(9) -0.0010(11)
C14 0.0477(12) 0.0694(15) 0.0643(15) 0.0175(12) 0.0090(10) 0.0099(10)
C15 0.0526(12) 0.0588(14) 0.0420(11) -0.0006(9) 0.0085(9) 0.0075(10)
C16 0.0396(11) 0.0634(14) 0.0487(12) -0.0013(10) 0.0113(9) 0.0045(10)
C17 0.0504(12) 0.0871(18) 0.0595(14) 0.0131(12) 0.0053(10) -0.0051(12)
C18 0.0617(15) 0.104(2) 0.0804(18) 0.0333(16) 0.0134(13) -0.0025(15)
C19 0.0785(19) 0.101(2) 0.107(2) 0.0090(19) 0.0225(17) -0.0308(16)
C20 0.0825(19) 0.124(3) 0.086(2) -0.0128(18) 0.0117(15) -0.0418(17)
C21 0.0675(15) 0.0963(19) 0.0576(14) -0.0024(13) 0.0086(12) -0.0168(14)
C22 0.0391(10) 0.0574(13) 0.0349(10) 0.0024(9) 0.0007(8) 0.0009(9)
C23 0.0458(11) 0.0570(14) 0.0487(12) 0.0015(10) 0.0038(9) 0.0002(10)
C24 0.0726(15) 0.0552(15) 0.0719(16) -0.0004(11) 0.0053(12) 0.0043(12)
C25 0.0835(18) 0.0772(19) 0.0779(18) 0.0058(14) 0.0028(14) 0.0349(15)
C26 0.0600(15) 0.104(2) 0.0729(17) -0.0046(15) -0.0135(12) 0.0303(15)
C27 0.0479(12) 0.0851(17) 0.0523(13) -0.0093(11) -0.0094(10) 0.0103(12)
C28 0.0601(12) 0.0479(12) 0.0465(12) 0.0015(9) -0.0001(10) -0.0040(10)
C29 0.0430(11) 0.0609(13) 0.0446(12) 0.0150(10) -0.0037(9) 0.0002(10)
C30 0.0581(13) 0.0763(16) 0.0470(13) 0.0074(11) 0.0064(10) 0.0059(11)
C31 0.0799(19) 0.124(2) 0.0610(16) 0.0152(15) 0.0193(14) 0.0301(18)
C32 0.0528(17) 0.198(4) 0.077(2) 0.053(2) 0.0168(16) 0.018(2)
C33 0.0519(16) 0.173(3) 0.092(2) 0.055(2) -0.0099(16) -0.0252(18)
C34 0.0542(13) 0.1011(19) 0.0684(16) 0.0237(13) -0.0140(12) -0.0229(13)
C35 0.0407(11) 0.0562(13) 0.0490(12) 0.0114(10) 0.0061(9) 0.0004(9)
C36 0.0550(13) 0.0687(15) 0.0679(15) 0.0090(12) 0.0177(11) 0.0073(11)
C37 0.0721(18) 0.088(2) 0.097(2) 0.0215(15) 0.0426(16) 0.0189(15)
C38 0.0473(16) 0.134(3) 0.129(3) 0.054(2) 0.0314(18) 0.0211(17)
C39 0.0438(15) 0.155(3) 0.108(2) 0.041(2) -0.0028(15) -0.0113(16)
C40 0.0417(12) 0.107(2) 0.0670(15) 0.0136(13) -0.0031(11) -0.0103(12)

loop_
_atom_type_symbol
_atom_type_description
_atom_type_scat_dispersion_real
_atom_type_scat_dispersion_imag
_atom_type_scat_source
C C 0.0033 0.0016 'International Tables Vol C Tables 4.2.6.8 and 6.1.1.4'
H H 0.0000 0.0000 'International Tables Vol C Tables 4.2.6.8 and 6.1.1.4'
O O 0.0106 0.0060 'International Tables Vol C Tables 4.2.6.8 and 6.1.1.4'

loop_
_geom_angle_atom_site_label_1
_geom_angle_atom_site_label_2
_geom_angle_atom_site_label_3
_geom_angle
C1 O2 C14 116.44(15)
C5 O4 C13 118.23(16)
O1 C1 O2 117.38(18)
O1 C1 C2 122.96(19)
O2 C1 C2 119.56(18)
C3 C2 C1 119.79(17)
C3 C2 C15 125.98(16)
C1 C2 C15 114.09(16)
C2 C3 C9 120.55(16)
C2 C3 C4 126.15(16)
C9 C3 C4 113.25(15)
C22 C4 C3 116.99(15)
C22 C4 C12 112.56(15)
C3 C4 C12 106.10(14)
C22 C4 H4 110.8(10)
C3 C4 H4 107.9(10)
C12 C4 H4 101.2(10)
O3 C5 O4 118.45(19)
O3 C5 C6 122.1(2)
O4 C5 C6 119.28(19)
C7 C6 C5 120.16(18)
C7 C6 C28 124.90(17)
C5 C6 C28 114.59(17)
C6 C7 C12 121.33(16)
C6 C7 C8 124.47(16)
C12 C7 C8 114.09(15)
C35 C8 C7 114.81(15)
C35 C8 C9 115.29(16)
C7 C8 C9 106.30(14)
C35 C8 H8 106.5(10)
C7 C8 H8 105.8(10)
C9 C8 H8 107.5(10)
C10 C9 C14 109.64(18)
C10 C9 C3 108.07(15)
C14 C9 C3 110.11(15)
C10 C9 C8 107.25(15)
C14 C9 C8 115.35(16)
C3 C9 C8 106.13(14)
C11 C10 C9 114.9(2)
C11 C10 H10 122.4(11)
C9 C10 H10 122.7(11)
C10 C11 C12 115.1(2)
C10 C11 H11 122.5(12)
C12 C11 H11 122.3(12)
C11 C12 C7 107.93(15)
C11 C12 C13 110.20(16)
C7 C12 C13 110.59(15)
C11 C12 C4 104.97(15)
C7 C12 C4 107.35(14)
C13 C12 C4 115.42(15)
O4 C13 C12 114.99(15)
O4 C13 H13A 108.5
C12 C13 H13A 108.5
O4 C13 H13B 108.5
C12 C13 H13B 108.5
H13A C13 H13B 107.5
O2 C14 C9 113.46(17)
O2 C14 H14A 108.9
C9 C14 H14A 108.9
O2 C14 H14B 108.9
C9 C14 H14B 108.9
H14A C14 H14B 107.7
C16 C15 C2 110.81(15)
C16 C15 H15A 109.5
C2 C15 H15A 109.5
C16 C15 H15B 109.5
C2 C15 H15B 109.5
H15A C15 H15B 108.1
C17 C16 C21 117.7(2)
C17 C16 C15 122.34(19)
C21 C16 C15 120.00(19)
C16 C17 C18 121.1(2)
C16 C17 H17 119.4
C18 C17 H17 119.4
C19 C18 C17 120.0(2)
C19 C18 H18 120.0
C17 C18 H18 120.0
C20 C19 C18 119.4(3)
C20 C19 H19 120.3
C18 C19 H19 120.3
C19 C20 C21 120.3(3)
C19 C20 H20 119.8
C21 C20 H20 119.8
C20 C21 C16 121.5(2)
C20 C21 H21 119.3
C16 C21 H21 119.3
C23 C22 C27 117.54(18)
C23 C22 C4 123.18(16)
C27 C22 C4 119.27(18)
C24 C23 C22 120.68(19)
C24 C23 H23 119.7
C22 C23 H23 119.7
C25 C24 C23 120.9(2)
C25 C24 H24 119.6
C23 C24 H24 119.6
C24 C25 C26 119.2(2)
C24 C25 H25 120.4
C26 C25 H25 120.4
C27 C26 C25 120.4(2)
C27 C26 H26 119.8
C25 C26 H26 119.8
C26 C27 C22 121.4(2)
C26 C27 H27 119.3
C22 C27 H27 119.3
C6 C28 C29 115.39(16)
C6 C28 H28A 108.4
C29 C28 H28A 108.4
C6 C28 H28B 108.4
C29 C28 H28B 108.4
H28A C28 H28B 107.5
C30 C29 C34 117.8(2)
C30 C29 C28 122.86(18)
C34 C29 C28 119.3(2)
C29 C30 C31 121.1(2)
C29 C30 H30 119.5
C31 C30 H30 119.5
C32 C31 C30 119.7(3)
C32 C31 H31 120.2
C30 C31 H31 120.1
C33 C32 C31 120.1(3)
C33 C32 H32 120.0
C31 C32 H32 119.9
C32 C33 C34 120.2(3)
C32 C33 H33 119.9
C34 C33 H33 119.9
C33 C34 C29 121.1(3)
C33 C34 H34 119.5
C29 C34 H34 119.5
C36 C35 C40 117.85(19)
C36 C35 C8 123.08(18)
C40 C35 C8 119.04(19)
C35 C36 C37 120.3(2)
C35 C36 H36 119.8
C37 C36 H36 119.8
C38 C37 C36 120.5(3)
C38 C37 H37 119.7
C36 C37 H37 119.7
C37 C38 C39 119.9(3)
C37 C38 H38 120.1
C39 C38 H38 120.1
C38 C39 C40 120.1(3)
C38 C39 H39 120.0
C40 C39 H39 120.0
C35 C40 C39 121.3(3)
C35 C40 H40 119.4
C39 C40 H40 119.4

loop_
_geom_bond_atom_site_label_1
_geom_bond_atom_site_label_2
_geom_bond_distance
O1 C1 1.205(2)
O2 C1 1.347(2)
O2 C14 1.434(2)
O3 C5 1.212(2)
O4 C5 1.341(2)
O4 C13 1.430(2)
C1 C2 1.481(3)
C2 C3 1.339(2)
C2 C15 1.508(2)
C3 C9 1.516(2)
C3 C4 1.531(2)
C4 C22 1.506(3)
C4 C12 1.589(2)
C4 H4 0.969(18)
C5 C6 1.483(3)
C6 C7 1.338(2)
C6 C28 1.500(2)
C7 C12 1.513(2)
C7 C8 1.524(2)
C8 C35 1.510(2)
C8 C9 1.562(3)
C8 H8 0.930(16)
C9 C10 1.508(3)
C9 C14 1.514(3)
C10 C11 1.317(3)
C10 H10 0.952(18)
C11 C12 1.500(3)
C11 H11 0.939(19)
C12 C13 1.516(2)
C13 H13A 0.9700
C13 H13B 0.9700
C14 H14A 0.9700
C14 H14B 0.9700
C15 C16 1.502(3)
C15 H15A 0.9700
C15 H15B 0.9700
C16 C17 1.376(3)
C16 C21 1.379(3)
C17 C18 1.386(3)
C17 H17 0.9300
C18 C19 1.373(3)
C18 H18 0.9300
C19 C20 1.366(4)
C19 H19 0.9300
C20 C21 1.374(3)
C20 H20 0.9300
C21 H21 0.9300
C22 C23 1.384(2)
C22 C27 1.391(3)
C23 C24 1.376(3)
C23 H23 0.9300
C24 C25 1.369(3)
C24 H24 0.9300
C25 C26 1.372(3)
C25 H25 0.9300
C26 C27 1.365(3)
C26 H26 0.9300
C27 H27 0.9300
C28 C29 1.510(3)
C28 H28A 0.9700
C28 H28B 0.9700
C29 C30 1.371(3)
C29 C34 1.385(3)
C30 C31 1.390(3)
C30 H30 0.9300
C31 C32 1.363(4)
C31 H31 0.9300
C32 C33 1.360(4)
C32 H32 0.9300
C33 C34 1.373(4)
C33 H33 0.9300
C34 H34 0.9300
C35 C36 1.378(3)
C35 C40 1.381(3)
C36 C37 1.387(3)
C36 H36 0.9300
C37 C38 1.359(4)
C37 H37 0.9300
C38 C39 1.357(4)
C38 H38 0.9300
C39 C40 1.377(3)
C39 H39 0.9300
C40 H40 0.9300

loop_
_geom_torsion_atom_site_label_1
_geom_torsion_atom_site_label_2
_geom_torsion_atom_site_label_3
_geom_torsion_atom_site_label_4
_geom_torsion
C14 O2 C1 O1 -163.15(18)
C14 O2 C1 C2 20.4(2)
O1 C1 C2 C3 -165.17(18)
O2 C1 C2 C3 11.1(3)
O1 C1 C2 C15 10.8(3)
O2 C1 C2 C15 -172.98(17)
C1 C2 C3 C9 -11.6(3)
C15 C2 C3 C9 172.97(17)
C1 C2 C3 C4 165.77(17)
C15 C2 C3 C4 -9.6(3)
C2 C3 C4 C22 -40.1(3)
C9 C3 C4 C22 137.49(16)
C2 C3 C4 C12 -166.58(17)
C9 C3 C4 C12 11.0(2)
C13 O4 C5 O3 -165.30(18)
C13 O4 C5 C6 18.8(2)
O3 C5 C6 C7 -166.81(18)
O4 C5 C6 C7 8.9(3)
O3 C5 C6 C28 6.7(3)
O4 C5 C6 C28 -177.60(15)
C5 C6 C7 C12 -9.6(3)
C28 C6 C7 C12 177.65(16)
C5 C6 C7 C8 166.37(16)
C28 C6 C7 C8 -6.4(3)
C6 C7 C8 C35 62.2(2)
C12 C7 C8 C35 -121.64(17)
C6 C7 C8 C9 -169.12(16)
C12 C7 C8 C9 7.1(2)
C2 C3 C9 C10 -136.12(18)
C4 C3 C9 C10 46.2(2)
C2 C3 C9 C14 -16.4(2)
C4 C3 C9 C14 165.91(16)
C2 C3 C9 C8 109.11(18)
C4 C3 C9 C8 -68.60(19)
C35 C8 C9 C10 69.7(2)
C7 C8 C9 C10 -58.70(19)
C35 C8 C9 C14 -52.7(2)
C7 C8 C9 C14 178.84(16)
C35 C8 C9 C3 -174.93(16)
C7 C8 C9 C3 56.63(18)
C14 C9 C10 C11 -177.24(17)
C3 C9 C10 C11 -57.2(2)
C8 C9 C10 C11 56.8(2)
C9 C10 C11 C12 2.7(2)
C10 C11 C12 C7 -56.3(2)
C10 C11 C12 C13 -177.11(17)
C10 C11 C12 C4 58.0(2)
C6 C7 C12 C11 -135.32(18)
C8 C7 C12 C11 48.3(2)
C6 C7 C12 C13 -14.7(2)
C8 C7 C12 C13 168.96(15)
C6 C7 C12 C4 112.00(18)
C8 C7 C12 C4 -64.33(19)
C22 C4 C12 C11 168.51(16)
C3 C4 C12 C11 -62.33(18)
C22 C4 C12 C7 -76.82(19)
C3 C4 C12 C7 52.34(19)
C22 C4 C12 C13 47.0(2)
C3 C4 C12 C13 176.15(16)
C5 O4 C13 C12 -44.4(2)
C11 C12 C13 O4 159.90(15)
C7 C12 C13 O4 40.7(2)
C4 C12 C13 O4 -81.4(2)
C1 O2 C14 C9 -49.6(2)
C10 C9 C14 O2 164.91(15)
C3 C9 C14 O2 46.1(2)
C8 C9 C14 O2 -73.9(2)
C3 C2 C15 C16 -100.9(2)
C1 C2 C15 C16 83.4(2)
C2 C15 C16 C17 -85.5(2)
C2 C15 C16 C21 93.7(2)
C21 C16 C17 C18 -1.5(3)
C15 C16 C17 C18 177.73(19)
C16 C17 C18 C19 0.7(4)
C17 C18 C19 C20 0.8(4)
C18 C19 C20 C21 -1.4(4)
C19 C20 C21 C16 0.5(4)
C17 C16 C21 C20 0.9(3)
C15 C16 C21 C20 -178.3(2)
C3 C4 C22 C23 -39.7(2)
C12 C4 C22 C23 83.5(2)
C3 C4 C22 C27 141.61(17)
C12 C4 C22 C27 -95.1(2)
C27 C22 C23 C24 -0.5(3)
C4 C22 C23 C24 -179.14(18)
C22 C23 C24 C25 0.8(3)
C23 C24 C25 C26 -0.3(4)
C24 C25 C26 C27 -0.6(4)
C25 C26 C27 C22 0.9(3)
C23 C22 C27 C26 -0.3(3)
C4 C22 C27 C26 178.38(19)
C7 C6 C28 C29 -102.7(2)
C5 C6 C28 C29 84.2(2)
C6 C28 C29 C30 11.3(3)
C6 C28 C29 C34 -169.33(17)
C34 C29 C30 C31 -0.8(3)
C28 C29 C30 C31 178.66(19)
C29 C30 C31 C32 0.7(3)
C30 C31 C32 C33 -0.2(4)
C31 C32 C33 C34 -0.3(5)
C32 C33 C34 C29 0.3(4)
C30 C29 C34 C33 0.2(3)
C28 C29 C34 C33 -179.2(2)
C7 C8 C35 C36 46.5(3)
C9 C8 C35 C36 -77.6(2)
C7 C8 C35 C40 -131.9(2)
C9 C8 C35 C40 104.0(2)
C40 C35 C36 C37 0.2(3)
C8 C35 C36 C37 -178.24(19)
C35 C36 C37 C38 -0.1(4)
C36 C37 C38 C39 0.7(4)
C37 C38 C39 C40 -1.2(4)
C36 C35 C40 C39 -0.7(3)
C8 C35 C40 C39 177.7(2)
C38 C39 C40 C35 1.3(4)
